data_4107832
loop_
_publ_author_name
'Banglin Chen'
'Liangbo Wang'
'Fatima Zapata'
'Guodong Qian'
'Emil B. Lobkovsky'

_publ_section_title
;
 A Luminescent Microporous Metal-Organic Framework for the Recognition and
 Sensing of Anions
;
_journal_name_full 'Journal of the American Chemical Society'
_journal_page_first 6718
_journal_page_last 6719
_journal_paper_doi 10.1021/ja802035e
_journal_volume 130
_journal_year 2008
_chemical_formula_moiety 'C11 H10 O7 Tb'
_chemical_formula_sum 'C11 H10 O7 Tb'
_chemical_formula_weight 413.11
_chemical_name_systematic
;

 ?

;
_space_group_IT_number 91
_symmetry_cell_setting tetragonal
_symmetry_space_group_name_Hall 'P 4w 2c'
_symmetry_space_group_name_H-M 'P 41 2 2'
_atom_sites_solution_hydrogens geom
_atom_sites_solution_primary direct
_atom_sites_solution_secondary difmap
_audit_creation_method SHELXL-97
_cell_angle_alpha 90.00
_cell_angle_beta 90.00
_cell_angle_gamma 90.00
_cell_formula_units_Z 4
_cell_length_a 10.2829(3)
_cell_length_b 10.2829(3)
_cell_length_c 14.3687(7)
_cell_measurement_reflns_used 3563
_cell_measurement_temperature 273(2)
_cell_measurement_theta_max 27.11
_cell_measurement_theta_min 2.44
_cell_volume 1519.32(10)
_computing_cell_refinement 'Bruker SAINT+'
_computing_data_collection 'Bruker APEX2'
_computing_data_reduction 'Bruker SAINT+'
_computing_molecular_graphics 'Bruker SHELXTL'
_computing_publication_material 'Bruker SHELXTL'
_computing_structure_refinement 'SHELXL-97 (Sheldrick, 1997)'
_computing_structure_solution 'SHELXS-97 (Sheldrick, 1990)'
_diffrn_ambient_temperature 273(2)
_diffrn_measured_fraction_theta_full 0.998
_diffrn_measured_fraction_theta_max 0.998
_diffrn_measurement_device_type 'Bruker X8 APEX II diffractometer'
_diffrn_measurement_method 'phi and omega scans'
_diffrn_radiation_monochromator graphite
_diffrn_radiation_source 'fine-focus sealed tube'
_diffrn_radiation_type MoK\a
_diffrn_radiation_wavelength 0.71073
_diffrn_reflns_av_R_equivalents 0.0462
_diffrn_reflns_av_sigmaI/netI 0.0439
_diffrn_reflns_limit_h_max 13
_diffrn_reflns_limit_h_min -13
_diffrn_reflns_limit_k_max 13
_diffrn_reflns_limit_k_min -7
_diffrn_reflns_limit_l_max 19
_diffrn_reflns_limit_l_min -19
_diffrn_reflns_number 9174
_diffrn_reflns_theta_full 28.32
_diffrn_reflns_theta_max 28.32
_diffrn_reflns_theta_min 2.44
_exptl_absorpt_coefficient_mu 4.676
_exptl_absorpt_correction_T_max 0.9547
_exptl_absorpt_correction_T_min 0.3344
_exptl_absorpt_correction_type multi-scan
_exptl_absorpt_process_details SADABS
_exptl_crystal_colour colourless
_exptl_crystal_density_diffrn 1.806
_exptl_crystal_description needle
_exptl_crystal_F_000 788
_exptl_crystal_size_max 0.30
_exptl_crystal_size_mid 0.03
_exptl_crystal_size_min 0.01
_platon_squeeze_details ' ?'
_refine_diff_density_max 0.663
_refine_diff_density_min -0.888
_refine_diff_density_rms 0.119
_refine_ls_abs_structure_details 'Flack H D (1983), Acta Cryst. A39, 876-881'
_refine_ls_abs_structure_Flack 0.00(3)
_refine_ls_extinction_method none
_refine_ls_goodness_of_fit_ref 1.066
_refine_ls_hydrogen_treatment riding
_refine_ls_matrix_type full
_refine_ls_number_parameters 92
_refine_ls_number_reflns 1871
_refine_ls_number_restraints 4
_refine_ls_restrained_S_all 1.074
_refine_ls_R_factor_all 0.0341
_refine_ls_R_factor_gt 0.0286
_refine_ls_shift/su_max 0.042
_refine_ls_shift/su_mean 0.003
_refine_ls_structure_factor_coef Fsqd
_refine_ls_weighting_details 'calc w=1/[\s^2^(Fo^2^)+(0.0318P)^2^+0.0000P] where P=(Fo^2^+2Fc^2^)/3'
_refine_ls_weighting_scheme calc
_refine_ls_wR_factor_gt 0.0623
_refine_ls_wR_factor_ref 0.0638
_reflns_number_gt 1664
_reflns_number_total 1871
_reflns_threshold_expression >2sigma(I)
_cod_data_source_file ja802035e-file001.cif
_cod_data_source_block MOF-76b
_cod_database_code 4107832

loop_
_symmetry_equiv_pos_as_xyz
'x, y, z'
'-x, -y, z+1/2'
'-y, x, z+1/4'
'y, -x, z+3/4'
'-x, y, -z'
'x, -y, -z+1/2'
'y, x, -z+3/4'
'-y, -x, -z+1/4'

loop_
_atom_site_label
_atom_site_type_symbol
_atom_site_fract_x
_atom_site_fract_y
_atom_site_fract_z
_atom_site_U_iso_or_equiv
_atom_site_adp_type
_atom_site_occupancy
_atom_site_symmetry_multiplicity
_atom_site_calc_flag
_atom_site_refinement_flags
_atom_site_disorder_assembly
_atom_site_disorder_group
Tb1 Tb 1.142576(17) -0.857424(17) -0.1250 0.02047(6) Uani 1 2 d SD . .
O1 O 0.9241(3) -0.8958(4) -0.0935(2) 0.0635(12) Uani 1 1 d . A .
O2 O 0.7504(4) -0.9164(4) -0.01022(19) 0.0612(12) Uani 1 1 d . A .
O3 O 0.3297(3) -1.0711(4) -0.3075(2) 0.0561(11) Uani 1 1 d . . .
C1 C 0.8007(6) -1.0000 -0.2500 0.0330(16) Uani 1 2 d S . .
H1A H 0.8912 -1.0000 -0.2500 0.040 Uiso 1 2 calc SR . .
C2 C 0.7353(4) -0.9612(5) -0.1709(2) 0.0345(12) Uani 1 1 d . A .
C3 C 0.6001(4) -0.9633(5) -0.1704(2) 0.0374(13) Uani 1 1 d . . .
H3A H 0.5551 -0.9401 -0.1167 0.045 Uiso 1 1 calc R . .
C4 C 0.5317(6) -1.0000 -0.2500 0.044(2) Uani 1 2 d S . .
C5 C 0.8071(5) -0.9203(5) -0.0853(3) 0.0378(12) Uani 1 1 d . . .
C6 C 0.3844(6) -1.0000 -0.2500 0.044(2) Uani 1 2 d S . .
O4 O 1.3133(5) -0.6867(5) -0.1250 0.073(4) Uani 0.571(12) 2 d SPD A 1
H4A H 1.3743 -0.6929 -0.1656 0.088 Uiso 0.286(6) 1 d P A 1
C7 C 1.332(3) -0.579(2) -0.0534(16) 0.300 Uiso 0.571(12) 1 d PD A 1
H7A H 1.4162 -0.5404 -0.0611 0.450 Uiso 0.571(12) 1 calc PR A 1
H7B H 1.3245 -0.6145 0.0081 0.450 Uiso 0.571(12) 1 calc PR A 1
H7C H 1.2661 -0.5135 -0.0621 0.450 Uiso 0.571(12) 1 calc PR A 1
O4' O 1.3159(10) -0.6841(10) -0.1250 0.237(19) Uani 0.429(12) 2 d SPD A 2
H4'A H 1.3622 -0.6746 -0.0772 0.284 Uiso 0.214(6) 1 d P A 2
C7' C 1.324(5) -0.587(3) -0.200(2) 0.300 Uiso 0.429(12) 1 d PD A 2
H7D H 1.3913 -0.5258 -0.1867 0.450 Uiso 0.429(12) 1 calc PR A 2
H7E H 1.2420 -0.5423 -0.2054 0.450 Uiso 0.429(12) 1 calc PR A 2
H7F H 1.3424 -0.6302 -0.2581 0.450 Uiso 0.429(12) 1 calc PR A 2

loop_
_atom_site_aniso_label
_atom_site_aniso_U_11
_atom_site_aniso_U_22
_atom_site_aniso_U_33
_atom_site_aniso_U_23
_atom_site_aniso_U_13
_atom_site_aniso_U_12
Tb1 0.02214(8) 0.02214(8) 0.01712(9) 0.00104(8) -0.00104(8) 0.00570(12)
O1 0.0246(17) 0.092(3) 0.074(2) -0.0349(19) -0.0188(16) 0.000(2)
O2 0.061(2) 0.102(3) 0.0203(13) -0.0182(17) -0.0093(15) -0.018(2)
O3 0.0138(16) 0.108(3) 0.0463(16) -0.036(2) -0.0036(13) -0.0035(19)
C1 0.010(3) 0.057(4) 0.032(3) -0.015(3) 0.000 0.000
C2 0.017(2) 0.063(3) 0.0232(17) -0.012(2) -0.0027(16) -0.006(2)
C3 0.018(2) 0.080(4) 0.0139(15) -0.0139(19) 0.0035(15) -0.005(2)
C4 0.013(3) 0.089(6) 0.030(3) -0.022(3) 0.000 0.000
C5 0.036(2) 0.044(3) 0.0340(19) -0.016(2) -0.0110(19) -0.003(3)
C6 0.017(3) 0.082(5) 0.032(3) -0.023(3) 0.000 0.000
O4 0.050(4) 0.050(4) 0.120(9) 0.004(6) -0.004(6) -0.040(5)
O4' 0.22(2) 0.22(2) 0.27(5) -0.06(2) 0.06(2) 0.07(3)

loop_
_atom_type_symbol
_atom_type_description
_atom_type_scat_dispersion_real
_atom_type_scat_dispersion_imag
_atom_type_scat_source
C C 0.0033 0.0016 'International Tables Vol C Tables 4.2.6.8 and 6.1.1.4'
H H 0.0000 0.0000 'International Tables Vol C Tables 4.2.6.8 and 6.1.1.4'
O O 0.0106 0.0060 'International Tables Vol C Tables 4.2.6.8 and 6.1.1.4'
Tb Tb -0.1723 4.1537 'International Tables Vol C Tables 4.2.6.8 and 6.1.1.4'

loop_
_geom_angle_atom_site_label_1
_geom_angle_atom_site_label_2
_geom_angle_atom_site_label_3
_geom_angle
_geom_angle_site_symmetry_1
_geom_angle_site_symmetry_3
O3 Tb1 O3 136.63(19) 3_545 6_634
O3 Tb1 O2 90.99(13) 3_545 5_755
O3 Tb1 O2 82.59(12) 6_634 5_755
O3 Tb1 O2 82.59(12) 3_545 4_754
O3 Tb1 O2 90.99(13) 6_634 4_754
O2 Tb1 O2 162.62(19) 5_755 4_754
O3 Tb1 O1 75.45(13) 3_545 .
O3 Tb1 O1 147.65(13) 6_634 .
O2 Tb1 O1 104.58(12) 5_755 .
O2 Tb1 O1 89.48(13) 4_754 .
O3 Tb1 O1 147.65(13) 3_545 7_734
O3 Tb1 O1 75.45(13) 6_634 7_734
O2 Tb1 O1 89.48(13) 5_755 7_734
O2 Tb1 O1 104.58(12) 4_754 7_734
O1 Tb1 O1 73.15(18) . 7_734
O3 Tb1 O4 68.31(10) 3_545 .
O3 Tb1 O4 68.31(10) 6_634 .
O2 Tb1 O4 81.31(10) 5_755 .
O2 Tb1 O4 81.31(10) 4_754 .
O1 Tb1 O4 143.43(9) . .
O1 Tb1 O4 143.43(9) 7_734 .
O3 Tb1 O4' 68.31(10) 3_545 .
O3 Tb1 O4' 68.31(10) 6_634 .
O2 Tb1 O4' 81.31(10) 5_755 .
O2 Tb1 O4' 81.31(10) 4_754 .
O1 Tb1 O4' 143.43(9) . .
O1 Tb1 O4' 143.42(9) 7_734 .
O4 Tb1 O4' 0.0 . .
C5 O1 Tb1 174.0(3) . .
C5 O2 Tb1 121.4(3) . 3_535
C6 O3 Tb1 149.1(3) . 4_654
C2 C1 C2 121.6(6) . 6_534
C1 C2 C3 119.2(4) . .
C1 C2 C5 121.2(4) . .
C3 C2 C5 119.6(3) . .
C2 C3 C4 120.2(4) . .
C3 C4 C3 119.5(5) . 6_534
C3 C4 C6 120.3(3) . .
C3 C4 C6 120.3(3) 6_534 .
O2 C5 O1 122.7(4) . .
O2 C5 C2 119.9(4) . .
O1 C5 C2 117.4(4) . .
O3 C6 O3 126.1(6) . 6_534
O3 C6 C4 117.0(3) . .
O3 C6 C4 117.0(3) 6_534 .
C7 O4 C7 106(2) . 7_734
C7 O4 Tb1 127.0(11) . .
C7 O4 Tb1 127.0(11) 7_734 .
C7' O4' C7' 118(4) 7_734 .
C7' O4' Tb1 121.1(18) 7_734 .
C7' O4' Tb1 121.1(18) . .

loop_
_geom_bond_atom_site_label_1
_geom_bond_atom_site_label_2
_geom_bond_distance
_geom_bond_site_symmetry_2
Tb1 O3 2.277(3) 3_545
Tb1 O3 2.277(3) 6_634
Tb1 O2 2.314(3) 5_755
Tb1 O2 2.314(3) 4_754
Tb1 O1 2.326(4) .
Tb1 O1 2.326(4) 7_734
Tb1 O4 2.483(7) .
Tb1 O4' 2.521(15) .
O1 C5 1.235(6) .
O2 C5 1.227(5) .
O2 Tb1 2.314(3) 3_535
O3 C6 1.238(4) .
O3 Tb1 2.277(3) 4_654
C1 C2 1.379(5) .
C1 C2 1.379(5) 6_534
C2 C3 1.391(6) .
C2 C5 1.495(5) .
C3 C4 1.395(5) .
C4 C3 1.395(5) 6_534
C4 C6 1.515(8) .
C6 O3 1.238(4) 6_534
O4 C7 1.525(16) .
O4 C7 1.525(16) 7_734
O4' C7' 1.474(17) 7_734
O4' C7' 1.474(17) .

loop_
_platon_squeeze_void_nr
_platon_squeeze_void_average_x
_platon_squeeze_void_average_y
_platon_squeeze_void_average_z
_platon_squeeze_void_volume
_platon_squeeze_void_count_electrons
1 0.500 0.500 0.266 402.5 94.9
